data_7022770
loop_
_publ_author_name
'Farina, Paolo'
'Latter, Thomas'
'Levason, William'
'Reid, Gillian'

_publ_section_title
;
 Lead(II) tetrafluoroborate and hexafluorophosphate complexes with crown
 ethers, mixed O/S- and O/Se-donor macrocycles and unusual [BF(4)](-) and
 [PF(6)](-) coordination.
;
_journal_issue 13
_journal_name_full 'Dalton transactions (Cambridge, England : 2003)'
_journal_page_first 4714
_journal_page_last 4724
_journal_paper_doi 10.1039/c3dt32999b
_journal_volume 42
_journal_year 2013
_chemical_formula_moiety 'C12 H24 O4 Pb Se2 2+, 2(N O3 1-)'
_chemical_formula_sum 'C12 H24 N2 O10 Pb Se2'
_chemical_formula_weight 721.44
_chemical_name_systematic
;
(1,4,10,13-tetraoxa-7,16-diselenacyclooctadecane)lead(II) nitrate
;
_space_group_IT_number 15
_space_group_name_Hall '-C 2yc'
_symmetry_cell_setting monoclinic
_symmetry_space_group_name_Hall '-C 2yc'
_symmetry_space_group_name_H-M 'C 1 2/c 1'
_atom_sites_solution_hydrogens geom
_atom_sites_solution_primary direct
_atom_sites_solution_secondary difmap
_audit_creation_date 2012-07-03
_audit_creation_method 'SHELXL-97 + hand edit'
_audit_update_record ' 2012-07-02 Moved 4 ring atoms for better connectivity. mw'
_cell_angle_alpha 90.00
_cell_angle_beta 90.382(6)
_cell_angle_gamma 90.00
_cell_formula_units_Z 4
_cell_length_a 10.969(4)
_cell_length_b 11.735(5)
_cell_length_c 15.385(6)
_cell_measurement_reflns_used 6808
_cell_measurement_temperature 100(2)
_cell_measurement_theta_max 27.5
_cell_measurement_theta_min 3.5
_cell_volume 1980.3(14)
_computing_cell_refinement 'CrystalClear-SM Expert 2.0 r7 (Rigaku, 2011)'
_computing_data_collection 'CrystalClear-SM Expert 2.0 r7 (Rigaku, 2011)'
_computing_data_reduction 'CrystalClear-SM Expert 2.0 r7 (Rigaku, 2011)'
_computing_structure_refinement 'SHELXL-97 (Sheldrick, 2008)'
_computing_structure_solution 'SHELXS-97 (Sheldrick, 1997)'
_diffrn_ambient_temperature 100(2)
_diffrn_detector 'CCD plate'
_diffrn_detector_area_resol_mean 28.5714
_diffrn_detector_type 'Rigaku HG Saturn724+ (2x2 bin mode)'
_diffrn_measured_fraction_theta_full 0.996
_diffrn_measured_fraction_theta_max 0.996
_diffrn_measurement_device 'Four-circle \k diffractometer'
_diffrn_measurement_device_type 'Rigaku AFC12 '
_diffrn_measurement_method 'Profile data from \w-scans'
_diffrn_radiation_collimation 'Confocal mirrors, VHF VariMax '
_diffrn_radiation_type MoK\a
_diffrn_radiation_wavelength 0.71073
_diffrn_reflns_av_R_equivalents 0.1086
_diffrn_reflns_av_sigmaI/netI 0.1040
_diffrn_reflns_limit_h_max 14
_diffrn_reflns_limit_h_min -13
_diffrn_reflns_limit_k_max 14
_diffrn_reflns_limit_k_min -15
_diffrn_reflns_limit_l_max 19
_diffrn_reflns_limit_l_min -14
_diffrn_reflns_number 9116
_diffrn_reflns_theta_full 27.48
_diffrn_reflns_theta_max 27.48
_diffrn_reflns_theta_min 3.47
_diffrn_source 'Rotating anode X-ray tube'
_diffrn_source_type 'Rigaku FR-E+ Superbright'
_diffrn_standards_number 0
_exptl_absorpt_coefficient_mu 12.248
_exptl_absorpt_correction_T_max 1.000
_exptl_absorpt_correction_T_min 0.424
_exptl_absorpt_correction_type multi-scan
_exptl_absorpt_process_details
;Jacobson, R.A. (1998). REQAB. Private communication to the
Rigaku Corporation, Tokyo, Japan.
;
_exptl_crystal_colour colourless
_exptl_crystal_density_diffrn 2.420
_exptl_crystal_density_method 'not measured'
_exptl_crystal_description block
_exptl_crystal_F_000 1360
_exptl_crystal_size_max 0.02
_exptl_crystal_size_mid 0.02
_exptl_crystal_size_min 0.01
_refine_diff_density_max 2.023
_refine_diff_density_min -1.753
_refine_diff_density_rms 0.278
_refine_ls_extinction_method none
_refine_ls_goodness_of_fit_ref 1.042
_refine_ls_hydrogen_treatment constr
_refine_ls_matrix_type full
_refine_ls_number_parameters 141
_refine_ls_number_reflns 2271
_refine_ls_number_restraints 4
_refine_ls_restrained_S_all 1.047
_refine_ls_R_factor_all 0.0853
_refine_ls_R_factor_gt 0.0599
_refine_ls_shift/su_max 0.001
_refine_ls_shift/su_mean 0.000
_refine_ls_structure_factor_coef Fsqd
_refine_ls_weighting_details 'w=1/[\s^2^(Fo^2^)+(0.0459P)^2^+18.5409P] where P=(Fo^2^+2Fc^2^)/3'
_refine_ls_weighting_scheme calc
_refine_ls_wR_factor_gt 0.1188
_refine_ls_wR_factor_ref 0.1337
_reflns_number_gt 1699
_reflns_number_total 2271
_reflns_threshold_expression I>2\s(I)
_cod_data_source_file c3dt32999b.txt
_cod_data_source_block 12paf090ra
_cod_original_cell_volume 1980.4(14)
_cod_original_sg_symbol_H-M 'C 2/c'
_cod_database_code 7022770

loop_
_symmetry_equiv_pos_as_xyz
'x, y, z'
'-x, y, -z+1/2'
'x+1/2, y+1/2, z'
'-x+1/2, y+1/2, -z+1/2'
'-x, -y, -z'
'x, -y, z-1/2'
'-x+1/2, -y+1/2, -z'
'x+1/2, -y+1/2, z-1/2'

loop_
_atom_site_label
_atom_site_type_symbol
_atom_site_fract_x
_atom_site_fract_y
_atom_site_fract_z
_atom_site_U_iso_or_equiv
_atom_site_adp_type
_atom_site_occupancy
_atom_site_symmetry_multiplicity
_atom_site_calc_flag
_atom_site_refinement_flags
_atom_site_disorder_assembly
_atom_site_disorder_group
Pb1 Pb 0.0000 0.12100(5) 0.2500 0.0277(2) Uani 1 2 d S . .
Se1 Se 0.28423(11) 0.15628(10) 0.22376(9) 0.0380(3) Uani 1 1 d . . .
O1 O 0.0950(7) -0.0307(6) 0.1296(5) 0.0321(18) Uani 1 1 d . A .
O2 O -0.1645(7) -0.0278(6) 0.1511(5) 0.0329(18) Uani 1 1 d . A .
C1 C 0.2969(10) 0.0491(9) 0.1267(7) 0.032(3) Uani 1 1 d . . .
H1A H 0.2708 0.0885 0.0728 0.039 Uiso 1 1 calc R A .
H1B H 0.3836 0.0277 0.1199 0.039 Uiso 1 1 calc R . .
C2 C 0.2235(10) -0.0572(9) 0.1359(8) 0.033(3) Uani 1 1 d . A .
H2A H 0.2459 -0.1118 0.0897 0.039 Uiso 1 1 calc R . .
H2B H 0.2412 -0.0930 0.1929 0.039 Uiso 1 1 calc R . .
C3 C 0.0204(10) -0.1288(9) 0.1204(8) 0.032(2) Uani 1 1 d . . .
H3A H 0.0107 -0.1668 0.1774 0.038 Uiso 1 1 calc R A .
H3B H 0.0585 -0.1834 0.0797 0.038 Uiso 1 1 calc R . .
C4 C -0.1011(11) -0.0919(9) 0.0860(8) 0.034(3) Uani 1 1 d . A .
H4A H -0.0899 -0.0443 0.0335 0.041 Uiso 1 1 calc R . .
H4B H -0.1498 -0.1596 0.0694 0.041 Uiso 1 1 calc R . .
C5 C -0.2692(11) 0.0264(11) 0.1157(8) 0.042(3) Uani 1 1 d . . .
H5A H -0.3111 -0.0263 0.0751 0.051 Uiso 1 1 calc R A .
H5B H -0.2441 0.0947 0.0825 0.051 Uiso 1 1 calc R . .
C6 C -0.3561(11) 0.0611(11) 0.1865(8) 0.039(3) Uani 1 1 d . . .
H6A H -0.3891 -0.0085 0.2140 0.047 Uiso 1 1 calc R . .
H6B H -0.4254 0.1027 0.1598 0.047 Uiso 1 1 calc R . .
N1 N -0.0044(9) 0.2899(8) 0.0952(8) 0.041(3) Uani 1 1 d D . .
O3 O -0.0095(10) 0.3561(7) 0.0314(8) 0.063(3) Uani 1 1 d . A .
O4A O -0.029(3) 0.1903(14) 0.0899(14) 0.066(7) Uani 0.50 1 d PD A 1
O5A O -0.002(2) 0.3208(14) 0.1763(10) 0.055(5) Uani 0.50 1 d PD A 1
O4B O 0.0992(16) 0.258(2) 0.1105(18) 0.090(9) Uani 0.50 1 d PD A 2
O5B O -0.0893(17) 0.237(3) 0.119(2) 0.101(12) Uani 0.50 1 d PD A 2

loop_
_atom_site_aniso_label
_atom_site_aniso_U_11
_atom_site_aniso_U_22
_atom_site_aniso_U_33
_atom_site_aniso_U_23
_atom_site_aniso_U_13
_atom_site_aniso_U_12
Pb1 0.0267(3) 0.0272(3) 0.0291(3) 0.000 0.0009(2) 0.000
Se1 0.0358(7) 0.0362(6) 0.0421(8) -0.0054(5) 0.0068(6) -0.0049(5)
O1 0.028(4) 0.030(4) 0.038(5) -0.002(3) -0.003(4) -0.005(3)
O2 0.027(4) 0.047(5) 0.025(4) -0.003(3) 0.007(3) 0.003(3)
C1 0.025(6) 0.047(7) 0.025(6) 0.012(5) -0.004(5) -0.008(5)
C2 0.034(6) 0.036(6) 0.028(7) -0.008(5) 0.003(5) 0.002(5)
C3 0.029(6) 0.034(6) 0.033(7) 0.001(5) 0.005(5) -0.004(5)
C4 0.038(7) 0.037(6) 0.028(6) -0.002(5) 0.003(5) -0.010(5)
C5 0.035(7) 0.063(8) 0.029(7) 0.011(6) -0.007(6) -0.002(6)
C6 0.031(7) 0.053(8) 0.033(7) -0.001(5) 0.007(6) 0.000(5)
N1 0.034(6) 0.033(6) 0.056(8) -0.002(5) -0.002(6) 0.001(4)
O3 0.071(8) 0.041(5) 0.078(8) 0.025(5) 0.019(6) 0.007(5)
O4A 0.10(2) 0.063(15) 0.037(13) -0.016(10) -0.013(14) 0.013(14)
O5A 0.090(17) 0.035(10) 0.041(12) -0.004(8) -0.007(11) 0.001(10)
O4B 0.044(14) 0.091(17) 0.14(3) 0.055(16) -0.012(15) 0.024(12)
O5B 0.032(13) 0.13(2) 0.14(3) 0.10(2) 0.026(15) 0.012(14)

loop_
_atom_type_symbol
_atom_type_description
_atom_type_scat_dispersion_real
_atom_type_scat_dispersion_imag
_atom_type_scat_source
C C 0.0033 0.0016 'International Tables Vol C Tables 4.2.6.8 and 6.1.1.4'
O O 0.0106 0.0060 'International Tables Vol C Tables 4.2.6.8 and 6.1.1.4'
Pb Pb -3.3944 10.1111 'International Tables Vol C Tables 4.2.6.8 and 6.1.1.4'
Se Se -0.0929 2.2259 'International Tables Vol C Tables 4.2.6.8 and 6.1.1.4'
N N 0.0061 0.0033 'International Tables Vol C Tables 4.2.6.8 and 6.1.1.4'
H H 0.0000 0.0000 'International Tables Vol C Tables 4.2.6.8 and 6.1.1.4'

loop_
_geom_angle_atom_site_label_1
_geom_angle_atom_site_label_2
_geom_angle_atom_site_label_3
_geom_angle
_geom_angle_site_symmetry_1
_geom_angle_site_symmetry_3
O5A Pb1 O5A 51.6(7) 2 .
O5A Pb1 O4A 97.5(5) 2 .
O5A Pb1 O4A 46.2(5) . .
O5A Pb1 O4A 46.2(5) 2 2
O5A Pb1 O4A 97.5(5) . 2
O4A Pb1 O4A 143.7(7) . 2
O5A Pb1 O5B 36.3(8) 2 2
O5A Pb1 O5B 82.5(10) . 2
O4A Pb1 O5B 127.4(9) . 2
O4A Pb1 O5B 21.4(7) 2 2
O5A Pb1 O5B 82.5(10) 2 .
O5A Pb1 O5B 36.3(8) . .
O4A Pb1 O5B 21.4(7) . .
O4A Pb1 O5B 127.4(9) 2 .
O5B Pb1 O5B 117.3(17) 2 .
O5A Pb1 O1 149.9(5) 2 .
O5A Pb1 O1 106.8(4) . .
O4A Pb1 O1 67.3(5) . .
O4A Pb1 O1 141.8(5) 2 .
O5B Pb1 O1 135.0(4) 2 .
O5B Pb1 O1 87.7(9) . .
O5A Pb1 O4B 79.6(7) 2 .
O5A Pb1 O4B 34.9(6) . .
O4A Pb1 O4B 34.2(7) . .
O4A Pb1 O4B 118.7(7) 2 .
O5B Pb1 O4B 98.1(10) 2 .
O5B Pb1 O4B 44.0(5) . .
O1 Pb1 O4B 73.7(6) . .
O5A Pb1 O2 140.0(5) 2 .
O5A Pb1 O2 107.9(4) . .
O4A Pb1 O2 68.0(5) . .
O4A Pb1 O2 138.2(6) 2 .
O5B Pb1 O2 159.4(7) 2 .
O5B Pb1 O2 71.6(7) . .
O1 Pb1 O2 60.3(2) . .
O4B Pb1 O2 100.4(6) . .
O5A Pb1 Se1 80.3(5) 2 2
O5A Pb1 Se1 86.2(5) . 2
O4A Pb1 Se1 88.1(6) . 2
O4A Pb1 Se1 87.2(6) 2 2
O5B Pb1 Se1 101.3(4) 2 2
O5B Pb1 Se1 70.6(4) . 2
O1 Pb1 Se1 122.80(15) . 2
O4B Pb1 Se1 113.3(3) . 2
O2 Pb1 Se1 62.72(15) . 2
O5A Pb1 Se1 86.2(5) 2 .
O5A Pb1 Se1 80.3(5) . .
O4A Pb1 Se1 87.2(6) . .
O4A Pb1 Se1 88.1(6) 2 .
O5B Pb1 Se1 70.6(4) 2 .
O5B Pb1 Se1 101.3(4) . .
O1 Pb1 Se1 68.01(15) . .
O4B Pb1 Se1 57.3(3) . .
O2 Pb1 Se1 127.87(15) . .
Se1 Pb1 Se1 165.01(5) 2 .
C6 Se1 C1 98.2(5) 2 .
C6 Se1 Pb1 103.3(4) 2 .
C1 Se1 Pb1 95.0(3) . .
C3 O1 C2 113.2(8) . .
C3 O1 Pb1 111.6(6) . .
C2 O1 Pb1 117.5(6) . .
C5 O2 C4 111.2(9) . .
C5 O2 Pb1 115.3(7) . .
C4 O2 Pb1 112.0(6) . .
C2 C1 Se1 115.1(8) . .
C2 C1 H1A 108.5 . .
Se1 C1 H1A 108.5 . .
C2 C1 H1B 108.5 . .
Se1 C1 H1B 108.5 . .
H1A C1 H1B 107.5 . .
O1 C2 C1 109.9(9) . .
O1 C2 H2A 109.7 . .
C1 C2 H2A 109.7 . .
O1 C2 H2B 109.7 . .
C1 C2 H2B 109.7 . .
H2A C2 H2B 108.2 . .
O1 C3 C4 108.2(9) . .
O1 C3 H3A 110.1 . .
C4 C3 H3A 110.1 . .
O1 C3 H3B 110.1 . .
C4 C3 H3B 110.1 . .
H3A C3 H3B 108.4 . .
O2 C4 C3 109.9(9) . .
O2 C4 H4A 109.7 . .
C3 C4 H4A 109.7 . .
O2 C4 H4B 109.7 . .
C3 C4 H4B 109.7 . .
H4A C4 H4B 108.2 . .
O2 C5 C6 111.0(10) . .
O2 C5 H5A 109.4 . .
C6 C5 H5A 109.4 . .
O2 C5 H5B 109.4 . .
C6 C5 H5B 109.4 . .
H5A C5 H5B 108.0 . .
C5 C6 Se1 114.5(8) . 2
C5 C6 H6A 108.6 . .
Se1 C6 H6A 108.6 2 .
C5 C6 H6B 108.6 . .
Se1 C6 H6B 108.6 2 .
H6A C6 H6B 107.6 . .
O5B N1 O4A 48.3(17) . .
O5B N1 O4B 121.4(18) . .
O4A N1 O4B 85.7(18) . .
O5B N1 O3 122.3(16) . .
O4A N1 O3 122.8(15) . .
O4B N1 O3 112.1(15) . .
O5B N1 O5A 82(2) . .
O4A N1 O5A 109.9(15) . .
O4B N1 O5A 83.4(17) . .
O3 N1 O5A 125.4(12) . .
N1 O4A Pb1 102.3(12) . .
N1 O5A Pb1 99.6(10) . .
N1 O4B Pb1 87.6(13) . .
N1 O5B Pb1 102.5(15) . .

loop_
_geom_bond_atom_site_label_1
_geom_bond_atom_site_label_2
_geom_bond_distance
_geom_bond_site_symmetry_2
Pb1 O5A 2.605(17) 2
Pb1 O5A 2.605(17) .
Pb1 O4A 2.61(2) .
Pb1 O4A 2.61(2) 2
Pb1 O5B 2.62(2) 2
Pb1 O5B 2.62(2) .
Pb1 O1 2.777(8) .
Pb1 O4B 2.90(2) .
Pb1 O2 2.929(8) .
Pb1 Se1 3.1736(18) 2
Pb1 Se1 3.1736(18) .
Se1 C6 1.939(12) 2
Se1 C1 1.957(12) .
O1 C3 1.418(12) .
O1 C2 1.446(13) .
O2 C5 1.419(13) .
O2 C4 1.436(13) .
C1 C2 1.492(15) .
C1 H1A 0.9900 .
C1 H1B 0.9900 .
C2 H2A 0.9900 .
C2 H2B 0.9900 .
C3 C4 1.495(16) .
C3 H3A 0.9900 .
C3 H3B 0.9900 .
C4 H4A 0.9900 .
C4 H4B 0.9900 .
C5 C6 1.508(17) .
C5 H5A 0.9900 .
C5 H5B 0.9900 .
C6 Se1 1.939(12) 2
C6 H6A 0.9900 .
C6 H6B 0.9900 .
N1 O5B 1.176(16) .
N1 O4A 1.202(16) .
N1 O4B 1.218(15) .
N1 O3 1.252(13) .
N1 O5A 1.300(14) .

loop_
_geom_torsion_atom_site_label_1
_geom_torsion_atom_site_label_2
_geom_torsion_atom_site_label_3
_geom_torsion_atom_site_label_4
_geom_torsion
_geom_torsion_site_symmetry_1
_geom_torsion_site_symmetry_4
C6 Se1 C1 C2 64.0(9) 2 .
Pb1 Se1 C1 C2 -40.2(8) . .
C3 O1 C2 C1 168.2(9) . .
Pb1 O1 C2 C1 -59.4(10) . .
Se1 C1 C2 O1 69.1(10) . .
C2 O1 C3 C4 -161.8(9) . .
Pb1 O1 C3 C4 62.9(10) . .
C5 O2 C4 C3 169.0(9) . .
Pb1 O2 C4 C3 38.4(10) . .
O1 C3 C4 O2 -69.1(11) . .
C4 O2 C5 C6 161.9(9) . .
Pb1 O2 C5 C6 -69.3(11) . .
O2 C5 C6 Se1 55.0(13) . 2
